data_7063143
loop_
_publ_author_name
'Wang, Fei'
'Zhang, Yi'
'Zhou, Wei'
'Long, Zhiqing'
'Xiong, Shenglun'
'Zhang, Qinpeng'
'Sessler, Jonathan L.'
'He, Qing'

_publ_section_title
;
 &#x201C;One-pot&#x201D; synthesis of oligopyrrolic dialdehydes
;
_journal_issue 18
_journal_name_full 'New Journal of Chemistry'
_journal_page_first 8153
_journal_page_last 8157
_journal_paper_doi 10.1039/D4NJ00933A
_journal_volume 48
_journal_year 2024
_chemical_formula_moiety 'C30 H31 N3 O2'
_chemical_formula_sum 'C30 H31 N3 O2'
_chemical_formula_weight 465.58
_chemical_name_systematic WF-5
_space_group_crystal_system monoclinic
_space_group_IT_number 14
_space_group_name_Hall '-P 2yn'
_space_group_name_H-M_alt 'P 1 21/n 1'
_atom_sites_solution_hydrogens geom
_atom_sites_solution_primary dual
_audit_creation_date 2022-02-06
_audit_creation_method
;
Olex2 1.3
(compiled 2020.11.12 svn.r5f609507 for OlexSys, GUI svn.r6408)
;
_audit_update_record
;
2023-10-03 deposited with the CCDC.	2024-04-08 downloaded from the CCDC.
;
_cell_angle_alpha 90
_cell_angle_beta 101.20(2)
_cell_angle_gamma 90
_cell_formula_units_Z 4
_cell_length_a 14.386(6)
_cell_length_b 7.518(5)
_cell_length_c 22.733(12)
_cell_measurement_reflns_used 1542
_cell_measurement_temperature 173.0
_cell_measurement_theta_max 66.261
_cell_measurement_theta_min 6.176
_cell_volume 2412(2)
_computing_cell_refinement 'SAINT V8.40B (?, 2016)'
_computing_data_reduction 'SAINT V8.40B (?, 2016)'
_computing_molecular_graphics 'Olex2 1.3 (Dolomanov et al., 2009)'
_computing_publication_material 'Olex2 1.3 (Dolomanov et al., 2009)'
_computing_structure_refinement 'SHELXL 2018/3 (Sheldrick, 2015)'
_computing_structure_solution 'SHELXT 2018/2 (Sheldrick, 2018)'
_diffrn_ambient_temperature 173.0
_diffrn_measured_fraction_theta_full 0.986
_diffrn_measured_fraction_theta_max 0.986
_diffrn_measurement_device_type 'CCD area detector'
_diffrn_radiation_type CuK\a
_diffrn_radiation_wavelength 1.54178
_diffrn_reflns_av_R_equivalents 0.0758
_diffrn_reflns_av_unetI/netI 0.0692
_diffrn_reflns_Laue_measured_fraction_full 0.986
_diffrn_reflns_Laue_measured_fraction_max 0.986
_diffrn_reflns_limit_h_max 16
_diffrn_reflns_limit_h_min -17
_diffrn_reflns_limit_k_max 8
_diffrn_reflns_limit_k_min -8
_diffrn_reflns_limit_l_max 27
_diffrn_reflns_limit_l_min -26
_diffrn_reflns_number 15781
_diffrn_reflns_point_group_measured_fraction_full 0.986
_diffrn_reflns_point_group_measured_fraction_max 0.986
_diffrn_reflns_theta_full 66.732
_diffrn_reflns_theta_max 66.732
_diffrn_reflns_theta_min 4.019
_diffrn_source_current 1.2
_diffrn_source_power 0.06
_diffrn_source_voltage 50.0
_exptl_absorpt_coefficient_mu 0.638
_exptl_absorpt_correction_T_max 0.7528
_exptl_absorpt_correction_T_min 0.6725
_exptl_absorpt_correction_type multi-scan
_exptl_absorpt_process_details
;
 SADABS 2016/2: Krause, L., Herbst-Irmer, R., Sheldrick G.M. & Stalke D.,
 J. Appl. Cryst. 48 (2015) 3-10
;
_exptl_crystal_colour 'clear light colourless'
_exptl_crystal_colour_lustre clear
_exptl_crystal_colour_modifier light
_exptl_crystal_colour_primary colourless
_exptl_crystal_density_diffrn 1.282
_exptl_crystal_description block
_exptl_crystal_F_000 992
_exptl_crystal_preparation THF/n-hexane
_exptl_crystal_recrystallization_method 'THF in-n-hexane out'
_exptl_crystal_size_max 0.5
_exptl_crystal_size_mid 0.4
_exptl_crystal_size_min 0.4
_refine_diff_density_max 0.224
_refine_diff_density_min -0.232
_refine_diff_density_rms 0.050
_refine_ls_extinction_coef 0.0028(4)
_refine_ls_extinction_expression Fc^*^=kFc[1+0.001xFc^2^\l^3^/sin(2\q)]^-1/4^
_refine_ls_extinction_method 'SHELXL-2018/3 (Sheldrick 2018)'
_refine_ls_goodness_of_fit_ref 1.064
_refine_ls_hydrogen_treatment constr
_refine_ls_matrix_type full
_refine_ls_number_parameters 321
_refine_ls_number_reflns 4207
_refine_ls_number_restraints 0
_refine_ls_restrained_S_all 1.064
_refine_ls_R_factor_all 0.0664
_refine_ls_R_factor_gt 0.0465
_refine_ls_shift/su_max 0.001
_refine_ls_shift/su_mean 0.000
_refine_ls_structure_factor_coef Fsqd
_refine_ls_weighting_details 'w=1/[\s^2^(Fo^2^)+(0.0538P)^2^+0.0166P] where P=(Fo^2^+2Fc^2^)/3'
_refine_ls_weighting_scheme calc
_refine_ls_wR_factor_gt 0.1120
_refine_ls_wR_factor_ref 0.1235
_reflns_Friedel_coverage 0.000
_reflns_number_gt 3132
_reflns_number_total 4207
_reflns_threshold_expression 'I > 2\s(I)'
_cod_data_source_file d4nj00933a2.cif
_cod_data_source_block cu_20211221_wf5_0m
_cod_depositor_comments 'Adding full bibliography for 7063139--7063144.cif.'
_cod_database_code 7063143
_shelx_shelxl_version_number 2018/3
_shelx_space_group_comment
;
The symmetry employed for this shelxl refinement is uniquely defined
by the following loop, which should always be used as a source of
symmetry information in preference to the above space-group names.
They are only intended as comments.
;
_shelx_estimated_absorpt_t_max 0.785
_shelx_estimated_absorpt_t_min 0.741
_olex2_refinement_description
;
1. Fixed Uiso
 At 1.2 times of:
  All C(H) groups, All C(H,H) groups, All N(H) groups
 At 1.5 times of:
  All C(H,H,H) groups
2.a Secondary CH2 refined with riding coordinates:
 C4(H4A,H4B), C27(H27A,H27B), C7(H7A,H7B), C24(H24A,H24B)
2.b Aromatic/amide H refined with riding coordinates:
 N1(H1), N2(H2), N005(H005), C15(H15), C1(H1A), C11(H11), C12(H12), C18(H18),
 C20(H20), C21(H21), C30(H30)
2.c Idealised Me refined as rotating group:
 C28(H28A,H28B,H28C), C8(H8A,H8B,H8C), C5(H5A,H5B,H5C), C25(H25A,H25B,H25C)
;
_olex2_submission_original_sample_id F-5
_olex2_submission_special_instructions 'No special instructions were received'

loop_
_space_group_symop_operation_xyz
'x, y, z'
'-x+1/2, y+1/2, -z+1/2'
'-x, -y, -z'
'x-1/2, -y-1/2, z-1/2'

loop_
_atom_site_label
_atom_site_type_symbol
_atom_site_fract_x
_atom_site_fract_y
_atom_site_fract_z
_atom_site_U_iso_or_equiv
_atom_site_adp_type
_atom_site_occupancy
_atom_site_site_symmetry_order
_atom_site_calc_flag
_atom_site_refinement_flags_posn
_atom_site_refinement_flags_adp
_atom_site_refinement_flags_occupancy
_atom_site_disorder_assembly
_atom_site_disorder_group
O1 O 0.46874(9) -0.20121(19) 0.45249(6) 0.0341(3) Uani 1 1 d . . . . .
O2 O 0.56357(10) 1.6175(2) 0.63185(7) 0.0423(4) Uani 1 1 d . . . . .
N1 N 0.60896(11) 0.0696(2) 0.43876(7) 0.0275(4) Uani 1 1 d . . . . .
H1 H 0.584578 0.098047 0.470129 0.033 Uiso 1 1 calc R U . . .
N2 N 0.71242(11) 1.3662(2) 0.62534(7) 0.0277(4) Uani 1 1 d . . . . .
H2 H 0.660868 1.335742 0.599697 0.033 Uiso 1 1 calc R U . . .
N005 N 0.66776(11) 0.7225(2) 0.53257(7) 0.0281(4) Uani 1 1 d . . . . .
H005 H 0.608886 0.724506 0.538087 0.034 Uiso 1 1 calc R U . . .
C2 C 0.58180(13) -0.0739(3) 0.40160(8) 0.0269(4) Uani 1 1 d . . . . .
C6 C 0.69709(13) 0.0752(3) 0.36772(8) 0.0270(4) Uani 1 1 d . . . . .
C3 C 0.63627(13) -0.0714(3) 0.35676(8) 0.0272(4) Uani 1 1 d . . . . .
C14 C 0.70741(13) 0.5910(3) 0.50303(8) 0.0267(4) Uani 1 1 d . . . . .
C13 C 0.80276(13) 0.6348(3) 0.50308(8) 0.0273(4) Uani 1 1 d . . . . .
C10 C 0.72098(13) 0.3218(3) 0.44968(8) 0.0268(4) Uani 1 1 d . . . . .
C29 C 0.71901(13) 1.5078(3) 0.66410(8) 0.0293(4) Uani 1 1 d . . . . .
C15 C 0.66517(13) 0.4378(3) 0.47578(8) 0.0277(4) Uani 1 1 d . . . . .
H15 H 0.600191 0.412957 0.474972 0.033 Uiso 1 1 calc R U . . .
C16 C 0.82053(13) 0.8028(3) 0.53412(8) 0.0284(4) Uani 1 1 d . . . . .
C19 C 0.80554(13) 1.1173(3) 0.59810(8) 0.0283(4) Uani 1 1 d . . . . .
C17 C 0.73567(13) 0.8507(3) 0.55211(8) 0.0268(4) Uani 1 1 d . . . . .
C1 C 0.51322(13) -0.2001(3) 0.41101(9) 0.0301(4) Uani 1 1 d . . . . .
H1A H 0.499919 -0.293757 0.382558 0.036 Uiso 1 1 calc R U . . .
C9 C 0.67882(13) 0.1598(3) 0.41961(8) 0.0268(4) Uani 1 1 d . . . . .
C11 C 0.81750(13) 0.3620(3) 0.45140(9) 0.0316(5) Uani 1 1 d . . . . .
H11 H 0.855672 0.280335 0.434735 0.038 Uiso 1 1 calc R U . . .
C23 C 0.86074(14) 1.3684(3) 0.67716(8) 0.0296(4) Uani 1 1 d . . . . .
C12 C 0.85722(13) 0.5180(3) 0.47690(9) 0.0324(5) Uani 1 1 d . . . . .
H12 H 0.921599 0.544987 0.476495 0.039 Uiso 1 1 calc R U . . .
C22 C 0.79691(13) 1.2799(3) 0.63223(8) 0.0274(4) Uani 1 1 d . . . . .
C26 C 0.81153(14) 1.5100(3) 0.69757(8) 0.0289(4) Uani 1 1 d . . . . .
C18 C 0.72792(13) 1.0037(3) 0.58484(8) 0.0287(4) Uani 1 1 d . . . . .
H18 H 0.670703 1.030543 0.597967 0.034 Uiso 1 1 calc R U . . .
C20 C 0.89001(14) 1.0726(3) 0.57899(9) 0.0319(5) Uani 1 1 d . . . . .
H20 H 0.942700 1.150875 0.587857 0.038 Uiso 1 1 calc R U . . .
C4 C 0.63147(14) -0.2041(3) 0.30671(8) 0.0308(5) Uani 1 1 d . . . . .
H4A H 0.665400 -0.155155 0.276377 0.037 Uiso 1 1 calc R U . . .
H4B H 0.564350 -0.221155 0.287112 0.037 Uiso 1 1 calc R U . . .
C21 C 0.89820(14) 0.9174(3) 0.54762(9) 0.0327(5) Uani 1 1 d . . . . .
H21 H 0.955977 0.889218 0.535413 0.039 Uiso 1 1 calc R U . . .
C30 C 0.64167(14) 1.6250(3) 0.66550(9) 0.0338(5) Uani 1 1 d . . . . .
H30 H 0.651135 1.716704 0.694818 0.041 Uiso 1 1 calc R U . . .
C27 C 0.85039(14) 1.6419(3) 0.74586(9) 0.0332(5) Uani 1 1 d . . . . .
H27A H 0.905426 1.588421 0.773042 0.040 Uiso 1 1 calc R U . . .
H27B H 0.801340 1.667789 0.769767 0.040 Uiso 1 1 calc R U . . .
C7 C 0.76621(14) 0.1327(3) 0.32965(9) 0.0324(5) Uani 1 1 d . . . . .
H7A H 0.782003 0.259699 0.337739 0.039 Uiso 1 1 calc R U . . .
H7B H 0.735605 0.121829 0.286868 0.039 Uiso 1 1 calc R U . . .
C24 C 0.96332(14) 1.3226(3) 0.69987(10) 0.0373(5) Uani 1 1 d . . . . .
H24A H 0.973033 1.194790 0.692507 0.045 Uiso 1 1 calc R U . . .
H24B H 0.978859 1.342535 0.743730 0.045 Uiso 1 1 calc R U . . .
C28 C 0.88105(16) 1.8153(3) 0.72075(10) 0.0389(5) Uani 1 1 d . . . . .
H28A H 0.922168 1.789121 0.692155 0.058 Uiso 1 1 calc R U . . .
H28B H 0.915763 1.887905 0.753601 0.058 Uiso 1 1 calc R U . . .
H28C H 0.824971 1.880353 0.700335 0.058 Uiso 1 1 calc R U . . .
C8 C 0.85768(15) 0.0245(3) 0.34082(11) 0.0437(6) Uani 1 1 d . . . . .
H8A H 0.902778 0.077423 0.318654 0.066 Uiso 1 1 calc R U . . .
H8B H 0.843851 -0.098085 0.327198 0.066 Uiso 1 1 calc R U . . .
H8C H 0.885142 0.024544 0.383793 0.066 Uiso 1 1 calc R U . . .
C5 C 0.67412(17) -0.3843(3) 0.32753(10) 0.0429(6) Uani 1 1 d . . . . .
H5A H 0.675420 -0.459858 0.292579 0.064 Uiso 1 1 calc R U . . .
H5B H 0.635547 -0.441236 0.353292 0.064 Uiso 1 1 calc R U . . .
H5C H 0.738836 -0.367601 0.350125 0.064 Uiso 1 1 calc R U . . .
C25 C 1.03071(15) 1.4317(3) 0.67025(12) 0.0497(6) Uani 1 1 d . . . . .
H25A H 1.018440 1.406905 0.627109 0.075 Uiso 1 1 calc R U . . .
H25B H 1.096288 1.399917 0.687815 0.075 Uiso 1 1 calc R U . . .
H25C H 1.020763 1.558629 0.676754 0.075 Uiso 1 1 calc R U . . .

loop_
_atom_site_aniso_label
_atom_site_aniso_U_11
_atom_site_aniso_U_22
_atom_site_aniso_U_33
_atom_site_aniso_U_23
_atom_site_aniso_U_13
_atom_site_aniso_U_12
O1 0.0294(7) 0.0393(8) 0.0363(7) -0.0030(6) 0.0131(6) -0.0030(6)
O2 0.0320(8) 0.0467(9) 0.0480(9) 0.0007(7) 0.0077(7) 0.0052(7)
N1 0.0290(8) 0.0296(9) 0.0255(7) -0.0035(7) 0.0096(6) -0.0008(7)
N2 0.0257(8) 0.0295(9) 0.0281(8) -0.0024(7) 0.0056(6) -0.0019(7)
N005 0.0241(8) 0.0292(9) 0.0321(8) -0.0040(7) 0.0083(7) -0.0006(7)
C2 0.0264(9) 0.0270(10) 0.0272(9) -0.0012(8) 0.0047(7) 0.0003(8)
C6 0.0261(9) 0.0272(10) 0.0282(9) 0.0008(8) 0.0060(8) 0.0016(8)
C3 0.0256(9) 0.0283(10) 0.0279(9) 0.0012(8) 0.0052(8) 0.0022(8)
C14 0.0268(9) 0.0285(10) 0.0252(9) 0.0004(8) 0.0060(7) 0.0010(8)
C13 0.0274(9) 0.0288(10) 0.0254(9) -0.0002(8) 0.0045(7) -0.0006(8)
C10 0.0292(10) 0.0270(10) 0.0240(9) 0.0003(8) 0.0048(7) 0.0002(8)
C29 0.0324(10) 0.0272(10) 0.0297(9) -0.0005(8) 0.0100(8) -0.0019(8)
C15 0.0261(9) 0.0296(11) 0.0280(9) 0.0007(8) 0.0070(8) -0.0027(8)
C16 0.0278(10) 0.0295(10) 0.0276(9) -0.0010(8) 0.0049(8) 0.0004(8)
C19 0.0299(10) 0.0281(10) 0.0262(9) -0.0004(8) 0.0035(8) 0.0002(8)
C17 0.0248(9) 0.0299(10) 0.0249(9) 0.0005(8) 0.0029(7) -0.0018(8)
C1 0.0254(9) 0.0327(11) 0.0317(10) -0.0034(8) 0.0044(8) -0.0003(8)
C9 0.0251(9) 0.0295(10) 0.0255(9) 0.0009(8) 0.0044(7) 0.0000(8)
C11 0.0280(10) 0.0323(11) 0.0345(10) -0.0041(9) 0.0060(8) 0.0025(8)
C23 0.0324(10) 0.0298(11) 0.0270(9) -0.0007(8) 0.0068(8) -0.0005(8)
C12 0.0228(10) 0.0375(12) 0.0372(10) -0.0028(9) 0.0063(8) -0.0015(8)
C22 0.0274(10) 0.0284(10) 0.0272(9) 0.0005(8) 0.0073(8) -0.0022(8)
C26 0.0315(10) 0.0294(11) 0.0273(9) 0.0007(8) 0.0089(8) -0.0029(8)
C18 0.0265(10) 0.0322(11) 0.0276(9) -0.0018(8) 0.0058(8) 0.0020(8)
C20 0.0286(10) 0.0314(11) 0.0357(10) -0.0046(9) 0.0059(8) -0.0036(8)
C4 0.0330(10) 0.0337(11) 0.0261(9) -0.0026(8) 0.0069(8) -0.0009(9)
C21 0.0251(9) 0.0355(12) 0.0388(11) -0.0056(9) 0.0097(8) -0.0023(9)
C30 0.0363(11) 0.0317(11) 0.0356(10) -0.0014(9) 0.0122(9) -0.0002(9)
C27 0.0363(11) 0.0332(11) 0.0309(10) -0.0054(9) 0.0083(8) -0.0004(9)
C7 0.0346(11) 0.0345(11) 0.0301(9) -0.0016(9) 0.0113(8) -0.0022(9)
C24 0.0310(11) 0.0387(12) 0.0408(11) -0.0091(10) 0.0037(9) 0.0021(9)
C28 0.0425(12) 0.0339(12) 0.0397(11) -0.0031(9) 0.0063(9) -0.0012(9)
C8 0.0361(12) 0.0484(14) 0.0506(13) -0.0063(11) 0.0182(10) -0.0004(10)
C5 0.0623(15) 0.0340(12) 0.0354(11) 0.0003(9) 0.0168(10) 0.0061(11)
C25 0.0335(12) 0.0478(14) 0.0704(16) -0.0193(12) 0.0163(11) -0.0066(10)

loop_
_atom_type_symbol
_atom_type_description
_atom_type_scat_dispersion_real
_atom_type_scat_dispersion_imag
_atom_type_scat_source
C C 0.0181 0.0091 'International Tables Vol C Tables 4.2.6.8 and 6.1.1.4'
H H 0.0000 0.0000 'International Tables Vol C Tables 4.2.6.8 and 6.1.1.4'
N N 0.0311 0.0180 'International Tables Vol C Tables 4.2.6.8 and 6.1.1.4'
O O 0.0492 0.0322 'International Tables Vol C Tables 4.2.6.8 and 6.1.1.4'

loop_
_geom_angle_atom_site_label_1
_geom_angle_atom_site_label_2
_geom_angle_atom_site_label_3
_geom_angle
_geom_angle_site_symmetry_1
_geom_angle_site_symmetry_3
_geom_angle_publ_flag
C2 N1 H1 125.2 . . ?
C9 N1 H1 125.2 . . ?
C9 N1 C2 109.55(16) . . ?
C29 N2 H2 124.8 . . ?
C22 N2 H2 124.8 . . ?
C22 N2 C29 110.33(15) . . ?
C14 N005 H005 125.6 . . ?
C14 N005 C17 108.83(16) . . ?
C17 N005 H005 125.6 . . ?
N1 C2 C3 107.65(17) . . ?
N1 C2 C1 123.69(18) . . ?
C3 C2 C1 128.62(18) . . ?
C3 C6 C9 107.02(17) . . ?
C3 C6 C7 125.79(18) . . ?
C9 C6 C7 127.16(18) . . ?
C2 C3 C4 126.22(18) . . ?
C6 C3 C2 107.45(17) . . ?
C6 C3 C4 126.32(18) . . ?
N005 C14 C13 109.04(16) . . ?
N005 C14 C15 128.63(18) . . ?
C15 C14 C13 122.32(18) . . ?
C14 C13 C16 106.53(17) . . ?
C12 C13 C14 118.83(18) . . ?
C12 C13 C16 134.63(18) . . ?
C15 C10 C9 119.81(17) . . ?
C15 C10 C11 119.88(17) . . ?
C11 C10 C9 120.31(18) . . ?
N2 C29 C26 107.35(17) . . ?
N2 C29 C30 122.48(17) . . ?
C26 C29 C30 130.16(18) . . ?
C14 C15 C10 118.04(17) . . ?
C14 C15 H15 121.0 . . ?
C10 C15 H15 121.0 . . ?
C17 C16 C13 106.52(17) . . ?
C21 C16 C13 134.78(19) . . ?
C21 C16 C17 118.69(18) . . ?
C18 C19 C22 118.64(18) . . ?
C18 C19 C20 119.42(18) . . ?
C20 C19 C22 121.94(18) . . ?
N005 C17 C16 109.08(17) . . ?
N005 C17 C18 128.70(18) . . ?
C18 C17 C16 122.21(17) . . ?
O1 C1 C2 126.76(19) . . ?
O1 C1 H1A 116.6 . . ?
C2 C1 H1A 116.6 . . ?
N1 C9 C6 108.32(16) . . ?
N1 C9 C10 122.10(17) . . ?
C6 C9 C10 129.53(18) . . ?
C10 C11 H11 119.4 . . ?
C12 C11 C10 121.12(19) . . ?
C12 C11 H11 119.4 . . ?
C22 C23 C26 107.43(17) . . ?
C22 C23 C24 126.92(18) . . ?
C26 C23 C24 125.65(17) . . ?
C13 C12 H12 120.1 . . ?
C11 C12 C13 119.74(19) . . ?
C11 C12 H12 120.1 . . ?
N2 C22 C19 120.19(16) . . ?
N2 C22 C23 107.53(17) . . ?
C23 C22 C19 132.13(18) . . ?
C29 C26 C23 107.34(17) . . ?
C29 C26 C27 125.76(19) . . ?
C23 C26 C27 126.89(18) . . ?
C19 C18 H18 120.6 . . ?
C17 C18 C19 118.71(18) . . ?
C17 C18 H18 120.6 . . ?
C19 C20 H20 119.2 . . ?
C21 C20 C19 121.67(18) . . ?
C21 C20 H20 119.2 . . ?
C3 C4 H4A 108.9 . . ?
C3 C4 H4B 108.9 . . ?
C3 C4 C5 113.46(16) . . ?
H4A C4 H4B 107.7 . . ?
C5 C4 H4A 108.9 . . ?
C5 C4 H4B 108.9 . . ?
C16 C21 H21 120.4 . . ?
C20 C21 C16 119.24(19) . . ?
C20 C21 H21 120.4 . . ?
O2 C30 C29 125.44(19) . . ?
O2 C30 H30 117.3 . . ?
C29 C30 H30 117.3 . . ?
C26 C27 H27A 109.1 . . ?
C26 C27 H27B 109.1 . . ?
C26 C27 C28 112.61(17) . . ?
H27A C27 H27B 107.8 . . ?
C28 C27 H27A 109.1 . . ?
C28 C27 H27B 109.1 . . ?
C6 C7 H7A 108.9 . . ?
C6 C7 H7B 108.9 . . ?
C6 C7 C8 113.34(17) . . ?
H7A C7 H7B 107.7 . . ?
C8 C7 H7A 108.9 . . ?
C8 C7 H7B 108.9 . . ?
C23 C24 H24A 109.0 . . ?
C23 C24 H24B 109.0 . . ?
C23 C24 C25 113.01(19) . . ?
H24A C24 H24B 107.8 . . ?
C25 C24 H24A 109.0 . . ?
C25 C24 H24B 109.0 . . ?
C27 C28 H28A 109.5 . . ?
C27 C28 H28B 109.5 . . ?
C27 C28 H28C 109.5 . . ?
H28A C28 H28B 109.5 . . ?
H28A C28 H28C 109.5 . . ?
H28B C28 H28C 109.5 . . ?
C7 C8 H8A 109.5 . . ?
C7 C8 H8B 109.5 . . ?
C7 C8 H8C 109.5 . . ?
H8A C8 H8B 109.5 . . ?
H8A C8 H8C 109.5 . . ?
H8B C8 H8C 109.5 . . ?
C4 C5 H5A 109.5 . . ?
C4 C5 H5B 109.5 . . ?
C4 C5 H5C 109.5 . . ?
H5A C5 H5B 109.5 . . ?
H5A C5 H5C 109.5 . . ?
H5B C5 H5C 109.5 . . ?
C24 C25 H25A 109.5 . . ?
C24 C25 H25B 109.5 . . ?
C24 C25 H25C 109.5 . . ?
H25A C25 H25B 109.5 . . ?
H25A C25 H25C 109.5 . . ?
H25B C25 H25C 109.5 . . ?

loop_
_geom_bond_atom_site_label_1
_geom_bond_atom_site_label_2
_geom_bond_distance
_geom_bond_site_symmetry_2
_geom_bond_publ_flag
O1 C1 1.238(2) . ?
O2 C30 1.232(2) . ?
N1 H1 0.8800 . ?
N1 C2 1.379(3) . ?
N1 C9 1.353(3) . ?
N2 H2 0.8800 . ?
N2 C29 1.373(3) . ?
N2 C22 1.360(2) . ?
N005 H005 0.8800 . ?
N005 C14 1.379(3) . ?
N005 C17 1.383(2) . ?
C2 C3 1.401(3) . ?
C2 C1 1.415(3) . ?
C6 C3 1.399(3) . ?
C6 C9 1.409(3) . ?
C6 C7 1.503(3) . ?
C3 C4 1.505(3) . ?
C14 C13 1.410(3) . ?
C14 C15 1.390(3) . ?
C13 C16 1.445(3) . ?
C13 C12 1.386(3) . ?
C10 C15 1.394(3) . ?
C10 C9 1.469(3) . ?
C10 C11 1.414(3) . ?
C29 C26 1.399(3) . ?
C29 C30 1.425(3) . ?
C15 H15 0.9500 . ?
C16 C17 1.408(3) . ?
C16 C21 1.397(3) . ?
C19 C22 1.466(3) . ?
C19 C18 1.391(3) . ?
C19 C20 1.408(3) . ?
C17 C18 1.386(3) . ?
C1 H1A 0.9500 . ?
C11 H11 0.9500 . ?
C11 C12 1.382(3) . ?
C23 C22 1.402(3) . ?
C23 C26 1.406(3) . ?
C23 C24 1.506(3) . ?
C12 H12 0.9500 . ?
C26 C27 1.504(3) . ?
C18 H18 0.9500 . ?
C20 H20 0.9500 . ?
C20 C21 1.384(3) . ?
C4 H4A 0.9900 . ?
C4 H4B 0.9900 . ?
C4 C5 1.524(3) . ?
C21 H21 0.9500 . ?
C30 H30 0.9500 . ?
C27 H27A 0.9900 . ?
C27 H27B 0.9900 . ?
C27 C28 1.522(3) . ?
C7 H7A 0.9900 . ?
C7 H7B 0.9900 . ?
C7 C8 1.526(3) . ?
C24 H24A 0.9900 . ?
C24 H24B 0.9900 . ?
C24 C25 1.523(3) . ?
C28 H28A 0.9800 . ?
C28 H28B 0.9800 . ?
C28 H28C 0.9800 . ?
C8 H8A 0.9800 . ?
C8 H8B 0.9800 . ?
C8 H8C 0.9800 . ?
C5 H5A 0.9800 . ?
C5 H5B 0.9800 . ?
C5 H5C 0.9800 . ?
C25 H25A 0.9800 . ?
C25 H25B 0.9800 . ?
C25 H25C 0.9800 . ?

loop_
_geom_torsion_atom_site_label_1
_geom_torsion_atom_site_label_2
_geom_torsion_atom_site_label_3
_geom_torsion_atom_site_label_4
_geom_torsion
_geom_torsion_site_symmetry_1
_geom_torsion_site_symmetry_2
_geom_torsion_site_symmetry_3
_geom_torsion_site_symmetry_4
_geom_torsion_publ_flag
N1 C2 C3 C6 0.4(2) . . . . ?
N1 C2 C3 C4 179.29(17) . . . . ?
N1 C2 C1 O1 0.0(3) . . . . ?
N2 C29 C26 C23 1.1(2) . . . . ?
N2 C29 C26 C27 -179.56(18) . . . . ?
N2 C29 C30 O2 -2.7(3) . . . . ?
N005 C14 C13 C16 -0.4(2) . . . . ?
N005 C14 C13 C12 178.40(17) . . . . ?
N005 C14 C15 C10 -178.56(18) . . . . ?
N005 C17 C18 C19 -178.12(18) . . . . ?
C2 N1 C9 C6 1.0(2) . . . . ?
C2 N1 C9 C10 178.74(16) . . . . ?
C2 C3 C4 C5 -72.3(3) . . . . ?
C6 C3 C4 C5 106.4(2) . . . . ?
C3 C2 C1 O1 177.30(19) . . . . ?
C3 C6 C9 N1 -0.8(2) . . . . ?
C3 C6 C9 C10 -178.26(18) . . . . ?
C3 C6 C7 C8 -79.7(2) . . . . ?
C14 N005 C17 C16 0.9(2) . . . . ?
C14 N005 C17 C18 -178.32(18) . . . . ?
C14 C13 C16 C17 0.9(2) . . . . ?
C14 C13 C16 C21 -178.0(2) . . . . ?
C14 C13 C12 C11 0.0(3) . . . . ?
C13 C14 C15 C10 2.3(3) . . . . ?
C13 C16 C17 N005 -1.1(2) . . . . ?
C13 C16 C17 C18 178.14(17) . . . . ?
C13 C16 C21 C20 179.9(2) . . . . ?
C10 C11 C12 C13 2.2(3) . . . . ?
C29 N2 C22 C19 176.24(17) . . . . ?
C29 N2 C22 C23 0.1(2) . . . . ?
C29 C26 C27 C28 -82.0(3) . . . . ?
C15 C14 C13 C16 178.85(17) . . . . ?
C15 C14 C13 C12 -2.3(3) . . . . ?
C15 C10 C9 N1 -33.5(3) . . . . ?
C15 C10 C9 C6 143.6(2) . . . . ?
C15 C10 C11 C12 -2.1(3) . . . . ?
C16 C13 C12 C11 178.4(2) . . . . ?
C16 C17 C18 C19 2.8(3) . . . . ?
C19 C20 C21 C16 0.5(3) . . . . ?
C17 N005 C14 C13 -0.3(2) . . . . ?
C17 N005 C14 C15 -179.48(18) . . . . ?
C17 C16 C21 C20 1.0(3) . . . . ?
C1 C2 C3 C6 -177.28(18) . . . . ?
C1 C2 C3 C4 1.6(3) . . . . ?
C9 N1 C2 C3 -0.9(2) . . . . ?
C9 N1 C2 C1 176.91(17) . . . . ?
C9 C6 C3 C2 0.2(2) . . . . ?
C9 C6 C3 C4 -178.66(17) . . . . ?
C9 C6 C7 C8 102.4(2) . . . . ?
C9 C10 C15 C14 -179.06(16) . . . . ?
C9 C10 C11 C12 176.81(18) . . . . ?
C11 C10 C15 C14 -0.1(3) . . . . ?
C11 C10 C9 N1 147.53(18) . . . . ?
C11 C10 C9 C6 -35.3(3) . . . . ?
C23 C26 C27 C28 97.2(2) . . . . ?
C12 C13 C16 C17 -177.6(2) . . . . ?
C12 C13 C16 C21 3.5(4) . . . . ?
C22 N2 C29 C26 -0.7(2) . . . . ?
C22 N2 C29 C30 178.22(18) . . . . ?
C22 C19 C18 C17 179.42(17) . . . . ?
C22 C19 C20 C21 178.94(18) . . . . ?
C22 C23 C26 C29 -1.1(2) . . . . ?
C22 C23 C26 C27 179.60(19) . . . . ?
C22 C23 C24 C25 96.4(3) . . . . ?
C26 C29 C30 O2 176.0(2) . . . . ?
C26 C23 C22 N2 0.6(2) . . . . ?
C26 C23 C22 C19 -174.9(2) . . . . ?
C26 C23 C24 C25 -83.5(3) . . . . ?
C18 C19 C22 N2 -33.2(3) . . . . ?
C18 C19 C22 C23 141.9(2) . . . . ?
C18 C19 C20 C21 -0.5(3) . . . . ?
C20 C19 C22 N2 147.38(19) . . . . ?
C20 C19 C22 C23 -37.5(3) . . . . ?
C20 C19 C18 C17 -1.1(3) . . . . ?
C21 C16 C17 N005 177.99(17) . . . . ?
C21 C16 C17 C18 -2.7(3) . . . . ?
C30 C29 C26 C23 -177.7(2) . . . . ?
C30 C29 C26 C27 1.6(3) . . . . ?
C7 C6 C3 C2 -178.00(17) . . . . ?
C7 C6 C3 C4 3.1(3) . . . . ?
C7 C6 C9 N1 177.41(17) . . . . ?
C7 C6 C9 C10 0.0(3) . . . . ?
C24 C23 C22 N2 -179.26(19) . . . . ?
C24 C23 C22 C19 5.2(4) . . . . ?
C24 C23 C26 C29 178.83(19) . . . . ?
C24 C23 C26 C27 -0.5(3) . . . . ?
